data_7244618
loop_
_publ_author_name
'Si, Chang-Dai'
'Zhang, Jianbin'
'Pan, Feng-Feng'
'Wang, Peng'
'Liao, Tian-Lu'
'Zheng, Wan-He'
'Yuan, Kun'
'Liu, Jia-Cheng'

_publ_section_title
;
 Zn/Cu Complexes Constructed through Selective in Situ Br&#x2212;Cl
 Exchange: Synthesis, Structures, Properties, and DFT Insights into the
 Cu-Catalyzed Mechanism
;
_journal_name_full CrystEngComm
_journal_paper_doi 10.1039/D2CE00128D
_journal_year 2022
_chemical_formula_sum 'C15 H7 Cl Cu2 O9'
_chemical_formula_weight 493.74
_space_group_crystal_system triclinic
_space_group_IT_number 2
_space_group_name_Hall '-P 1'
_space_group_name_H-M_alt 'P -1'
_atom_sites_solution_hydrogens geom
_audit_creation_method SHELXL-2018/3
_audit_update_record
;
2020-08-22 deposited with the CCDC.	2022-03-11 downloaded from the CCDC.
;
_cell_angle_alpha 69.6840(10)
_cell_angle_beta 87.1130(10)
_cell_angle_gamma 76.2100(10)
_cell_formula_units_Z 2
_cell_length_a 8.04580(10)
_cell_length_b 10.7531(2)
_cell_length_c 11.7107(2)
_cell_measurement_reflns_used 9891
_cell_measurement_temperature 291(2)
_cell_measurement_theta_max 28.31
_cell_measurement_theta_min 2.93
_cell_volume 922.18(3)
_computing_structure_refinement 'SHELXL-2018/3 (Sheldrick, 2018)'
_diffrn_ambient_temperature 291(2)
_diffrn_measured_fraction_theta_full 0.999
_diffrn_measured_fraction_theta_max 0.999
_diffrn_measurement_device_type 'Bruker APEX-II CCD'
_diffrn_measurement_method '\f and \w scans'
_diffrn_radiation_type MoK\a
_diffrn_radiation_wavelength 0.71073
_diffrn_reflns_av_R_equivalents 0.0400
_diffrn_reflns_av_unetI/netI 0.0216
_diffrn_reflns_Laue_measured_fraction_full 0.999
_diffrn_reflns_Laue_measured_fraction_max 0.999
_diffrn_reflns_limit_h_max 9
_diffrn_reflns_limit_h_min -9
_diffrn_reflns_limit_k_max 12
_diffrn_reflns_limit_k_min -12
_diffrn_reflns_limit_l_max 13
_diffrn_reflns_limit_l_min -13
_diffrn_reflns_number 24203
_diffrn_reflns_point_group_measured_fraction_full 0.999
_diffrn_reflns_point_group_measured_fraction_max 0.999
_diffrn_reflns_theta_full 25.000
_diffrn_reflns_theta_max 25.000
_diffrn_reflns_theta_min 2.608
_exptl_absorpt_coefficient_mu 2.496
_exptl_crystal_colour BLUE
_exptl_crystal_density_diffrn 1.778
_exptl_crystal_description LUMP
_exptl_crystal_F_000 488
_exptl_crystal_size_max 0.200
_exptl_crystal_size_mid 0.150
_exptl_crystal_size_min 0.150
_refine_diff_density_max 0.713
_refine_diff_density_min -0.690
_refine_diff_density_rms 0.074
_refine_ls_extinction_method none
_refine_ls_goodness_of_fit_ref 1.098
_refine_ls_hydrogen_treatment constr
_refine_ls_matrix_type full
_refine_ls_number_parameters 245
_refine_ls_number_reflns 3255
_refine_ls_number_restraints 2
_refine_ls_restrained_S_all 13.334
_refine_ls_R_factor_all 0.0334
_refine_ls_R_factor_gt 0.0288
_refine_ls_shift/su_max 0.002
_refine_ls_shift/su_mean 0.000
_refine_ls_structure_factor_coef Fsqd
_refine_ls_weighting_details 'w=1/[\s^2^(Fo^2^)+(0.0494P)^2^+0.5028P] where P=(Fo^2^+2Fc^2^)/3'
_refine_ls_weighting_scheme calc
_refine_ls_wR_factor_gt 0.0813
_refine_ls_wR_factor_ref 0.0835
_reflns_Friedel_coverage 0.000
_reflns_number_gt 2880
_reflns_number_total 3255
_reflns_threshold_expression 'I > 2\s(I)'
_cod_data_source_file d2ce00128d2.cif
_cod_data_source_block shelx
_cod_database_code 7244618
_shelx_shelxl_version_number 2018/3
_shelx_space_group_comment
;
The symmetry employed for this shelxl refinement is uniquely defined
by the following loop, which should always be used as a source of
symmetry information in preference to the above space-group names.
They are only intended as comments.
;
_shelx_estimated_absorpt_t_min 0.635
_shelx_estimated_absorpt_t_max 0.706
_platon_squeeze_void_probe_radius 1.20

loop_
_space_group_symop_operation_xyz
'x, y, z'
'-x, -y, -z'

loop_
_atom_site_label
_atom_site_type_symbol
_atom_site_fract_x
_atom_site_fract_y
_atom_site_fract_z
_atom_site_U_iso_or_equiv
_atom_site_adp_type
_atom_site_occupancy
_atom_site_site_symmetry_order
_atom_site_calc_flag
_atom_site_refinement_flags_posn
_atom_site_refinement_flags_adp
_atom_site_refinement_flags_occupancy
_atom_site_disorder_assembly
_atom_site_disorder_group
Cu1 Cu -0.01562(4) 1.12209(3) 0.04654(3) 0.02136(12) Uani 1 1 d . . . . .
Cu2 Cu 0.64606(4) 1.09211(3) 0.89532(3) 0.02352(12) Uani 1 1 d . . . . .
Cl1 Cl -0.31587(11) 0.86800(12) 0.50372(9) 0.0554(3) Uani 1 1 d . . . . .
O1 O -0.1890(3) 0.9188(3) 0.2591(2) 0.0478(7) Uani 1 1 d D . . . .
O2 O 0.0522(3) 0.9867(2) 0.21543(18) 0.0296(5) Uani 1 1 d . . . . .
O3 O 0.5948(2) 0.9163(2) 0.9259(2) 0.0299(5) Uani 1 1 d . . . . .
O4 O 0.8539(2) 0.7780(2) 0.9296(2) 0.0295(5) Uani 1 1 d D . . . .
O5 O 0.6376(3) 0.2814(2) 0.8552(2) 0.0396(6) Uani 1 1 d . . . . .
O6 O 0.8646(3) 0.3065(2) 0.9399(2) 0.0352(5) Uani 1 1 d D . . . .
O8 O -0.1761(2) 1.02720(18) 0.01750(17) 0.0194(4) Uani 1 1 d . . . . .
H8 H -0.210108 0.981726 0.082111 0.023 Uiso 1 1 calc R U . . .
O9 O 0.4825(3) 1.1616(2) 0.7534(2) 0.0433(6) Uani 1 1 d D . . . .
O10 O 0.1950(2) 0.7091(2) 0.78145(18) 0.0280(5) Uani 1 1 d . . . . .
C1 C -0.0489(4) 0.9284(3) 0.2894(3) 0.0270(6) Uani 1 1 d . . . . .
C2 C 0.0114(4) 0.8672(3) 0.4208(3) 0.0272(6) Uani 1 1 d . . . . .
C3 C -0.0946(4) 0.8365(3) 0.5199(3) 0.0272(6) Uani 1 1 d . . . . .
C4 C -0.0296(4) 0.7832(3) 0.6385(3) 0.0279(7) Uani 1 1 d . . . . .
H4 H -0.102567 0.763689 0.703084 0.033 Uiso 1 1 calc R U . . .
C5 C 0.1449(4) 0.7588(3) 0.6607(3) 0.0240(6) Uani 1 1 d . . . . .
C6 C 0.2536(4) 0.7876(4) 0.5653(3) 0.0346(7) Uani 1 1 d . . . . .
H6 H 0.370973 0.770250 0.579713 0.042 Uiso 1 1 calc R U . . .
C7 C 0.1848(4) 0.8426(3) 0.4483(3) 0.0355(8) Uani 1 1 d . . . . .
H7 H 0.258120 0.864559 0.384305 0.043 Uiso 1 1 calc R U . . .
C8 C 0.3709(3) 0.6694(3) 0.8121(3) 0.0232(6) Uani 1 1 d . . . . .
C9 C 0.4597(4) 0.5401(3) 0.8234(3) 0.0253(6) Uani 1 1 d . . . . .
H9 H 0.407202 0.482859 0.801680 0.030 Uiso 1 1 calc R U . . .
C10 C 0.6295(4) 0.4941(3) 0.8677(3) 0.0238(6) Uani 1 1 d . . . . .
C11 C 0.7072(4) 0.5813(3) 0.8981(3) 0.0226(6) Uani 1 1 d . . . . .
H11 H 0.820418 0.551701 0.927255 0.027 Uiso 1 1 calc R U . . .
C12 C 0.6151(3) 0.7132(3) 0.8847(3) 0.0208(6) Uani 1 1 d . . . . .
C13 C 0.4454(4) 0.7577(3) 0.8407(3) 0.0228(6) Uani 1 1 d . . . . .
H13 H 0.383649 0.845874 0.830917 0.027 Uiso 1 1 calc R U . . .
C14 C 0.6951(3) 0.8098(3) 0.9166(3) 0.0210(6) Uani 1 1 d . . . . .
C15 C 0.7198(4) 0.3485(3) 0.8891(3) 0.0244(6) Uani 1 1 d . . . . .

loop_
_atom_site_aniso_label
_atom_site_aniso_U_11
_atom_site_aniso_U_22
_atom_site_aniso_U_33
_atom_site_aniso_U_23
_atom_site_aniso_U_13
_atom_site_aniso_U_12
Cu1 0.01698(19) 0.01523(19) 0.0327(2) -0.00849(15) -0.00920(14) -0.00287(14)
Cu2 0.0221(2) 0.01500(19) 0.0352(2) -0.01043(16) -0.01171(15) -0.00228(14)
Cl1 0.0259(4) 0.0912(8) 0.0461(5) -0.0199(5) -0.0063(4) -0.0122(5)
O1 0.0381(14) 0.0705(18) 0.0307(12) -0.0003(12) -0.0112(10) -0.0287(13)
O2 0.0276(11) 0.0343(12) 0.0247(11) -0.0042(9) -0.0057(9) -0.0111(9)
O3 0.0209(10) 0.0176(10) 0.0567(14) -0.0203(10) -0.0066(9) -0.0019(8)
O4 0.0184(10) 0.0205(10) 0.0537(14) -0.0174(10) -0.0083(9) -0.0036(8)
O5 0.0458(14) 0.0156(10) 0.0578(15) -0.0123(10) -0.0306(11) -0.0017(10)
O6 0.0286(12) 0.0187(11) 0.0541(14) -0.0058(10) -0.0184(10) -0.0041(9)
O8 0.0188(9) 0.0185(10) 0.0226(10) -0.0075(8) -0.0038(7) -0.0058(8)
O9 0.0425(14) 0.0362(13) 0.0495(15) -0.0063(11) -0.0244(11) -0.0137(11)
O10 0.0185(10) 0.0372(12) 0.0251(11) -0.0089(9) -0.0071(8) -0.0014(9)
C1 0.0271(16) 0.0255(16) 0.0277(16) -0.0081(13) -0.0073(12) -0.0050(13)
C2 0.0268(16) 0.0252(15) 0.0278(16) -0.0062(13) -0.0058(12) -0.0059(12)
C3 0.0181(14) 0.0315(16) 0.0324(16) -0.0110(13) -0.0067(12) -0.0049(12)
C4 0.0204(15) 0.0351(17) 0.0287(16) -0.0117(13) -0.0011(12) -0.0061(13)
C5 0.0222(14) 0.0229(15) 0.0270(15) -0.0092(12) -0.0079(11) -0.0030(12)
C6 0.0172(15) 0.047(2) 0.0349(17) -0.0084(15) -0.0054(12) -0.0070(14)
C7 0.0250(16) 0.046(2) 0.0293(17) -0.0041(15) -0.0025(13) -0.0084(14)
C8 0.0184(14) 0.0243(15) 0.0233(14) -0.0039(12) -0.0063(11) -0.0037(11)
C9 0.0265(15) 0.0211(15) 0.0312(16) -0.0093(12) -0.0084(12) -0.0086(12)
C10 0.0293(16) 0.0182(14) 0.0247(15) -0.0066(12) -0.0067(12) -0.0070(12)
C11 0.0196(14) 0.0190(14) 0.0269(15) -0.0045(12) -0.0062(11) -0.0039(11)
C12 0.0216(14) 0.0173(13) 0.0255(14) -0.0082(11) -0.0037(11) -0.0058(11)
C13 0.0211(14) 0.0192(14) 0.0276(15) -0.0085(12) -0.0035(11) -0.0026(11)
C14 0.0212(14) 0.0148(13) 0.0269(15) -0.0062(11) -0.0060(11) -0.0042(11)
C15 0.0284(16) 0.0158(14) 0.0285(15) -0.0068(12) -0.0088(12) -0.0038(12)

loop_
_atom_type_symbol
_atom_type_description
_atom_type_scat_dispersion_real
_atom_type_scat_dispersion_imag
_atom_type_scat_source
C C 0.0033 0.0016 'International Tables Vol C Tables 4.2.6.8 and 6.1.1.4'
H H 0.0000 0.0000 'International Tables Vol C Tables 4.2.6.8 and 6.1.1.4'
Cl Cl 0.1484 0.1585 'International Tables Vol C Tables 4.2.6.8 and 6.1.1.4'
Cu Cu 0.3201 1.2651 'International Tables Vol C Tables 4.2.6.8 and 6.1.1.4'
O O 0.0106 0.0060 'International Tables Vol C Tables 4.2.6.8 and 6.1.1.4'

loop_
_geom_angle_atom_site_label_1
_geom_angle_atom_site_label_2
_geom_angle_atom_site_label_3
_geom_angle
_geom_angle_site_symmetry_1
_geom_angle_site_symmetry_3
_geom_angle_publ_flag
O8 Cu1 O4 178.16(9) . 2_676 ?
O8 Cu1 O6 96.38(8) . 1_464 ?
O4 Cu1 O6 82.17(8) 2_676 1_464 ?
O8 Cu1 O2 93.57(8) . . ?
O4 Cu1 O2 88.25(9) 2_676 . ?
O6 Cu1 O2 149.33(10) 1_464 . ?
O8 Cu1 O8 83.43(7) . 2_575 ?
O4 Cu1 O8 96.43(8) 2_676 2_575 ?
O6 Cu1 O8 124.47(9) 1_464 2_575 ?
O2 Cu1 O8 85.42(8) . 2_575 ?
O8 Cu2 O5 96.29(9) 1_656 1_565 ?
O8 Cu2 O3 95.66(8) 1_656 . ?
O5 Cu2 O3 165.87(9) 1_565 . ?
O8 Cu2 O9 173.12(10) 1_656 . ?
O5 Cu2 O9 82.73(9) 1_565 . ?
O3 Cu2 O9 86.29(9) . . ?
C1 O2 Cu1 124.87(19) . . ?
C14 O3 Cu2 127.19(19) . . ?
C14 O4 Cu1 131.33(18) . 2_676 ?
C15 O5 Cu2 135.1(2) . 1_545 ?
C15 O6 Cu1 130.68(19) . 1_646 ?
Cu2 O8 Cu1 128.66(10) 1_454 . ?
Cu2 O8 Cu1 102.03(8) 1_454 2_575 ?
Cu1 O8 Cu1 96.57(7) . 2_575 ?
Cu2 O8 H8 109.5 1_454 . ?
Cu1 O8 H8 110.6 . . ?
Cu1 O8 H8 105.9 2_575 . ?
C5 O10 C8 118.5(2) . . ?
O1 C1 O2 124.0(3) . . ?
O1 C1 C2 120.1(3) . . ?
O2 C1 C2 115.9(3) . . ?
C7 C2 C3 116.3(3) . . ?
C7 C2 C1 118.6(3) . . ?
C3 C2 C1 125.1(3) . . ?
C4 C3 C2 121.6(3) . . ?
C4 C3 Cl1 115.4(2) . . ?
C2 C3 Cl1 122.9(2) . . ?
C3 C4 C5 119.7(3) . . ?
C3 C4 H4 120.2 . . ?
C5 C4 H4 120.2 . . ?
O10 C5 C6 124.7(3) . . ?
O10 C5 C4 114.9(3) . . ?
C6 C5 C4 120.4(3) . . ?
C7 C6 C5 118.5(3) . . ?
C7 C6 H6 120.7 . . ?
C5 C6 H6 120.7 . . ?
C6 C7 C2 123.4(3) . . ?
C6 C7 H7 118.3 . . ?
C2 C7 H7 118.3 . . ?
C9 C8 C13 121.7(3) . . ?
C9 C8 O10 119.3(3) . . ?
C13 C8 O10 118.7(3) . . ?
C8 C9 C10 119.8(3) . . ?
C8 C9 H9 120.1 . . ?
C10 C9 H9 120.1 . . ?
C11 C10 C9 119.5(3) . . ?
C11 C10 C15 121.4(3) . . ?
C9 C10 C15 118.9(3) . . ?
C10 C11 C12 119.8(3) . . ?
C10 C11 H11 120.1 . . ?
C12 C11 H11 120.1 . . ?
C11 C12 C13 120.1(3) . . ?
C11 C12 C14 121.1(2) . . ?
C13 C12 C14 118.8(2) . . ?
C8 C13 C12 119.1(3) . . ?
C8 C13 H13 120.5 . . ?
C12 C13 H13 120.5 . . ?
O4 C14 O3 126.7(3) . . ?
O4 C14 C12 116.4(2) . . ?
O3 C14 C12 116.9(2) . . ?
O6 C15 O5 127.1(3) . . ?
O6 C15 C10 117.6(3) . . ?
O5 C15 C10 115.3(3) . . ?

loop_
_geom_bond_atom_site_label_1
_geom_bond_atom_site_label_2
_geom_bond_distance
_geom_bond_site_symmetry_2
_geom_bond_publ_flag
Cu1 O8 1.9333(18) . ?
Cu1 O4 1.9595(19) 2_676 ?
Cu1 O6 1.978(2) 1_464 ?
Cu1 O2 2.015(2) . ?
Cu1 O8 2.2490(18) 2_575 ?
Cu2 O8 1.9021(18) 1_656 ?
Cu2 O5 1.908(2) 1_565 ?
Cu2 O3 1.939(2) . ?
Cu2 O9 1.985(2) . ?
Cl1 C3 1.739(3) . ?
O1 C1 1.236(4) . ?
O2 C1 1.265(4) . ?
O3 C14 1.270(3) . ?
O4 C14 1.244(3) . ?
O5 C15 1.253(4) . ?
O6 C15 1.244(4) . ?
O8 H8 0.8200 . ?
O10 C5 1.370(3) . ?
O10 C8 1.404(3) . ?
C1 C2 1.502(4) . ?
C2 C7 1.389(4) . ?
C2 C3 1.397(4) . ?
C3 C4 1.381(4) . ?
C4 C5 1.386(4) . ?
C4 H4 0.9300 . ?
C5 C6 1.379(4) . ?
C6 C7 1.375(4) . ?
C6 H6 0.9300 . ?
C7 H7 0.9300 . ?
C8 C9 1.367(4) . ?
C8 C13 1.373(4) . ?
C9 C10 1.397(4) . ?
C9 H9 0.9300 . ?
C10 C11 1.389(4) . ?
C10 C15 1.498(4) . ?
C11 C12 1.394(4) . ?
C11 H11 0.9300 . ?
C12 C13 1.395(4) . ?
C12 C14 1.498(4) . ?
C13 H13 0.9300 . ?

loop_
_geom_torsion_atom_site_label_1
_geom_torsion_atom_site_label_2
_geom_torsion_atom_site_label_3
_geom_torsion_atom_site_label_4
_geom_torsion
_geom_torsion_site_symmetry_1
_geom_torsion_site_symmetry_2
_geom_torsion_site_symmetry_3
_geom_torsion_site_symmetry_4
_geom_torsion_publ_flag
Cu1 O2 C1 O1 19.3(4) . . . . ?
Cu1 O2 C1 C2 -161.39(19) . . . . ?
O1 C1 C2 C7 160.9(3) . . . . ?
O2 C1 C2 C7 -18.4(4) . . . . ?
O1 C1 C2 C3 -21.4(5) . . . . ?
O2 C1 C2 C3 159.3(3) . . . . ?
C7 C2 C3 C4 -0.8(5) . . . . ?
C1 C2 C3 C4 -178.5(3) . . . . ?
C7 C2 C3 Cl1 176.8(3) . . . . ?
C1 C2 C3 Cl1 -0.9(4) . . . . ?
C2 C3 C4 C5 -0.1(5) . . . . ?
Cl1 C3 C4 C5 -177.9(2) . . . . ?
C8 O10 C5 C6 -7.7(4) . . . . ?
C8 O10 C5 C4 174.0(3) . . . . ?
C3 C4 C5 O10 178.4(3) . . . . ?
C3 C4 C5 C6 0.1(5) . . . . ?
O10 C5 C6 C7 -177.3(3) . . . . ?
C4 C5 C6 C7 0.9(5) . . . . ?
C5 C6 C7 C2 -2.0(5) . . . . ?
C3 C2 C7 C6 1.9(5) . . . . ?
C1 C2 C7 C6 179.7(3) . . . . ?
C5 O10 C8 C9 -86.1(3) . . . . ?
C5 O10 C8 C13 99.7(3) . . . . ?
C13 C8 C9 C10 1.5(4) . . . . ?
O10 C8 C9 C10 -172.5(3) . . . . ?
C8 C9 C10 C11 -1.0(4) . . . . ?
C8 C9 C10 C15 175.0(3) . . . . ?
C9 C10 C11 C12 0.3(4) . . . . ?
C15 C10 C11 C12 -175.5(3) . . . . ?
C10 C11 C12 C13 -0.1(4) . . . . ?
C10 C11 C12 C14 -180.0(3) . . . . ?
C9 C8 C13 C12 -1.3(4) . . . . ?
O10 C8 C13 C12 172.7(2) . . . . ?
C11 C12 C13 C8 0.6(4) . . . . ?
C14 C12 C13 C8 -179.6(3) . . . . ?
Cu1 O4 C14 O3 -6.3(5) 2_676 . . . ?
Cu1 O4 C14 C12 172.63(19) 2_676 . . . ?
Cu2 O3 C14 O4 28.0(4) . . . . ?
Cu2 O3 C14 C12 -151.0(2) . . . . ?
C11 C12 C14 O4 15.0(4) . . . . ?
C13 C12 C14 O4 -164.8(3) . . . . ?
C11 C12 C14 O3 -165.9(3) . . . . ?
C13 C12 C14 O3 14.3(4) . . . . ?
Cu1 O6 C15 O5 -28.3(5) 1_646 . . . ?
Cu1 O6 C15 C10 150.1(2) 1_646 . . . ?
Cu2 O5 C15 O6 20.1(5) 1_545 . . . ?
Cu2 O5 C15 C10 -158.4(2) 1_545 . . . ?
C11 C10 C15 O6 2.9(4) . . . . ?
C9 C10 C15 O6 -172.9(3) . . . . ?
C11 C10 C15 O5 -178.4(3) . . . . ?
C9 C10 C15 O5 5.7(4) . . . . ?

loop_
_platon_squeeze_void_nr
_platon_squeeze_void_average_x
_platon_squeeze_void_average_y
_platon_squeeze_void_average_z
_platon_squeeze_void_volume
_platon_squeeze_void_count_electrons
_platon_squeeze_void_content
1 -0.034 0.500 0.500 185 47 ' '
